data_4308077
loop_
_publ_author_name
'Luis Palacios'
'\'Angeles G. De La Torre'
'Sebasti\'an Bruque'
'Jose L. Garc\'ia-Mu\~noz'
'Santiago Garc\'ia-Granda'
'Denis Sheptyakov'
'Miguel A. G. Aranda'

_publ_section_title
;
Crystal Structures and in-Situ Formation Study of Mayenite Electrides
;
_journal_name_full 'Inorganic Chemistry'
_journal_page_first 4167
_journal_page_last 4176
_journal_paper_doi 10.1021/ic0700497
_journal_volume 46
_journal_year 2007
_chemical_formula_sum 'Al14 Ca12 O33'
_chemical_formula_weight 1386.72
_chemical_name_common Mayenite
_chemical_name_systematic
;
 ?
;
_space_group_IT_number 220
_symmetry_cell_setting cubic
_symmetry_space_group_name_Hall 'I -4bd 2c 3'
_symmetry_space_group_name_H-M 'I -4 3 d'
_atom_sites_solution_primary direct
_atom_sites_solution_secondary difmap
_audit_creation_method SHELXL-97
_cell_angle_alpha 90.00
_cell_angle_beta 90.00
_cell_angle_gamma 90.00
_cell_formula_units_Z 2
_cell_length_a 11.9904(3)
_cell_length_b 11.9904(3)
_cell_length_c 11.9904(3)
_cell_measurement_reflns_used 25
_cell_measurement_temperature 293(2)
_cell_measurement_theta_max 30
_cell_measurement_theta_min 25
_cell_volume 1723.86(7)
_computing_cell_refinement 'CRYSDA (Beurskens et al., 1992)'
_computing_data_collection 'CAD-4 EXPRESS (Enraf-Nonius, 1994)'
_computing_data_reduction 'REFLEX (Garc\'ia-Granda et al., 1999)'
_computing_molecular_graphics 'PLATON (Spek, 1982)'
_computing_publication_material SHELXL97
_computing_structure_refinement 'SHELXL97 (Sheldrick, 1997b)'
_computing_structure_solution 'DIRDIF (Beurskens et al., 1992)'
_diffrn_ambient_temperature 293(2)
_diffrn_measured_fraction_theta_full 1.000
_diffrn_measured_fraction_theta_max 1.000
_diffrn_measurement_device_type 'Nonius CAD-4 diffractometer'
_diffrn_measurement_method '\w-2\q scan technique'
_diffrn_radiation_monochromator graphite
_diffrn_radiation_source 'fine-focus sealed tube'
_diffrn_radiation_type MoK\a
_diffrn_radiation_wavelength 0.71073
_diffrn_reflns_av_R_equivalents 0.0558
_diffrn_reflns_av_sigmaI/netI 0.0226
_diffrn_reflns_limit_h_max 16
_diffrn_reflns_limit_h_min -16
_diffrn_reflns_limit_k_max 16
_diffrn_reflns_limit_k_min -16
_diffrn_reflns_limit_l_max 16
_diffrn_reflns_limit_l_min -16
_diffrn_reflns_number 3516
_diffrn_reflns_theta_full 29.85
_diffrn_reflns_theta_max 29.85
_diffrn_reflns_theta_min 4.16
_diffrn_standards_decay_% 3.82
_diffrn_standards_interval_count 200
_diffrn_standards_interval_time 3600
_diffrn_standards_number 3
_exptl_absorpt_coefficient_mu 2.292
_exptl_absorpt_correction_type none
_exptl_crystal_colour 'pale green'
_exptl_crystal_density_diffrn 2.671
_exptl_crystal_density_method 'not measured'
_exptl_crystal_description prism
_exptl_crystal_F_000 1372
_exptl_crystal_size_max 0.16
_exptl_crystal_size_mid 0.06
_exptl_crystal_size_min 0.03
_refine_diff_density_max 0.720
_refine_diff_density_min -0.779
_refine_diff_density_rms 0.120
_refine_ls_abs_structure_details 'Flack H D (1983), Acta Cryst. A39, 876-881'
_refine_ls_abs_structure_Flack 0.01(10)
_refine_ls_extinction_method none
_refine_ls_goodness_of_fit_ref 1.118
_refine_ls_matrix_type full
_refine_ls_number_parameters 30
_refine_ls_number_reflns 422
_refine_ls_number_restraints 0
_refine_ls_restrained_S_all 1.118
_refine_ls_R_factor_all 0.0370
_refine_ls_R_factor_gt 0.0313
_refine_ls_shift/su_max 0.000
_refine_ls_shift/su_mean 0.000
_refine_ls_structure_factor_coef Fsqd
_refine_ls_weighting_details 'calc w=1/[\s^2^(Fo^2^)+(0.0266P)^2^+15.1876P] where P=(Fo^2^+2Fc^2^)/3'
_refine_ls_weighting_scheme calc
_refine_ls_wR_factor_gt 0.0786
_refine_ls_wR_factor_ref 0.0813
_reflns_number_gt 393
_reflns_number_total 422
_reflns_threshold_expression >2sigma(I)
_cod_data_source_file ic0700497-file001_4.cif
_cod_data_source_block C12A7_esc_RT
_cod_depositor_comments
;
The following automatic conversions were performed:
'_symmetry_cell_setting' value 'Cubic' changed to 'cubic' according to
'/home/saulius/struct/CIF-dictionaries/cif_core.dic' dictionary named
'cif_core.dic' version 2.4.1 from 2010-06-29.

Automatic conversion script
Id: cif_fix_enum 1527 2010-12-29 10:47:43Z saulius 
;
_cod_database_code 4308077

loop_
_symmetry_equiv_pos_as_xyz
'x, y, z'
'x, -y, -z+1/2'
'-x, -y+1/2, z'
'-x, y+1/2, -z+1/2'
'y+1/4, -x+3/4, -z+1/4'
'-y+1/4, -x+3/4, z+3/4'
'-y+3/4, x+3/4, -z+1/4'
'y+3/4, x+3/4, z+3/4'
'y, z, x'
'-y, -z+1/2, x'
'y, -z, -x+1/2'
'-y, z+1/2, -x+1/2'
'z+1/4, -y+3/4, -x+1/4'
'z+1/4, y+1/4, x+1/4'
'-z+3/4, y+3/4, -x+1/4'
'-z+3/4, -y+1/4, x+1/4'
'z, x, y'
'-z+1/2, x, -y'
'-z, -x+1/2, y'
'z+1/2, -x+1/2, -y'
'x+3/4, z+3/4, y+3/4'
'x+3/4, -z+1/4, -y+3/4'
'-x+3/4, z+3/4, -y+1/4'
'-x+1/4, -z+3/4, y+3/4'
'x+1/2, y+1/2, z+1/2'
'x+1/2, -y+1/2, -z+1'
'-x+1/2, -y+1, z+1/2'
'-x+1/2, y+1, -z+1'
'y+3/4, -x+5/4, -z+3/4'
'-y+3/4, -x+5/4, z+5/4'
'-y+5/4, x+5/4, -z+3/4'
'y+5/4, x+5/4, z+5/4'
'y+1/2, z+1/2, x+1/2'
'-y+1/2, -z+1, x+1/2'
'y+1/2, -z+1/2, -x+1'
'-y+1/2, z+1, -x+1'
'z+3/4, -y+5/4, -x+3/4'
'z+3/4, y+3/4, x+3/4'
'-z+5/4, y+5/4, -x+3/4'
'-z+5/4, -y+3/4, x+3/4'
'z+1/2, x+1/2, y+1/2'
'-z+1, x+1/2, -y+1/2'
'-z+1/2, -x+1, y+1/2'
'z+1, -x+1, -y+1/2'
'x+5/4, z+5/4, y+5/4'
'x+5/4, -z+3/4, -y+5/4'
'-x+5/4, z+5/4, -y+3/4'
'-x+3/4, -z+5/4, y+5/4'

loop_
_atom_site_label
_atom_site_type_symbol
_atom_site_fract_x
_atom_site_fract_y
_atom_site_fract_z
_atom_site_U_iso_or_equiv
_atom_site_adp_type
_atom_site_occupancy
_atom_site_symmetry_multiplicity
_atom_site_calc_flag
_atom_site_refinement_flags
_atom_site_disorder_assembly
_atom_site_disorder_group
Ca1 Ca 0.89067(11) 0.0000 0.7500 0.0110(3) Uani 0.910(6) 2 d SP . .
Al1 Al 1.01883(9) 0.01883(9) 1.01883(9) 0.0104(4) Uani 1 3 d S . .
Al2 Al 1.0000 -0.2500 0.6250 0.0055(4) Uani 1 4 d S . .
O2 O 0.9353(2) -0.0647(2) 0.9353(2) 0.0111(9) Uani 1 3 d S . .
O1 O 0.9008(2) -0.1922(2) 0.7132(2) 0.0125(5) Uani 1 1 d . . .
Ca2 Ca 0.9522(10) 0.0000 0.7500 0.004(3) Uiso 0.090(6) 2 d SP . .
O3 O 0.696(7) 0.109(7) 0.000(11) 0.030 Uiso 0.038(8) 1 d P . .

loop_
_atom_site_aniso_label
_atom_site_aniso_U_11
_atom_site_aniso_U_22
_atom_site_aniso_U_33
_atom_site_aniso_U_23
_atom_site_aniso_U_13
_atom_site_aniso_U_12
Ca1 0.0148(8) 0.0087(5) 0.0095(5) 0.0006(4) 0.000 0.000
Al1 0.0104(4) 0.0104(4) 0.0104(4) 0.0003(4) 0.0003(4) 0.0003(4)
Al2 0.0068(5) 0.0068(5) 0.0028(8) 0.000 0.000 0.000
O2 0.0111(9) 0.0111(9) 0.0111(9) -0.0035(9) -0.0035(9) -0.0035(9)
O1 0.0137(13) 0.0099(12) 0.0140(12) -0.0031(9) 0.0079(9) -0.0026(9)

loop_
_atom_type_symbol
_atom_type_description
_atom_type_scat_dispersion_real
_atom_type_scat_dispersion_imag
_atom_type_scat_source
O O 0.0106 0.0060 'International Tables Vol C Tables 4.2.6.8 and 6.1.1.4'
Al Al 0.0645 0.0514 'International Tables Vol C Tables 4.2.6.8 and 6.1.1.4'
Ca Ca 0.2262 0.3064 'International Tables Vol C Tables 4.2.6.8 and 6.1.1.4'

loop_
_geom_angle_atom_site_label_1
_geom_angle_atom_site_label_2
_geom_angle_atom_site_label_3
_geom_angle
_geom_angle_site_symmetry_1
_geom_angle_site_symmetry_3
_geom_angle_publ_flag
Ca2 Ca1 O1 87.02(8) . 2_556 ?
Ca2 Ca1 O1 87.02(8) . . ?
O1 Ca1 O1 174.05(16) 2_556 . ?
Ca2 Ca1 O2 77.18(6) . . ?
O1 Ca1 O2 97.51(10) 2_556 . ?
O1 Ca1 O2 81.16(10) . . ?
Ca2 Ca1 O2 77.18(6) . 2_556 ?
O1 Ca1 O2 81.16(10) 2_556 2_556 ?
O1 Ca1 O2 97.51(10) . 2_556 ?
O2 Ca1 O2 154.36(12) . 2_556 ?
Ca2 Ca1 O1 147.10(6) . 17_546 ?
O1 Ca1 O1 116.90(7) 2_556 17_546 ?
O1 Ca1 O1 68.58(13) . 17_546 ?
O2 Ca1 O1 77.51(10) . 17_546 ?
O2 Ca1 O1 126.08(7) 2_556 17_546 ?
Ca2 Ca1 O1 147.10(6) . 44_455 ?
O1 Ca1 O1 68.58(13) 2_556 44_455 ?
O1 Ca1 O1 116.90(7) . 44_455 ?
O2 Ca1 O1 126.08(7) . 44_455 ?
O2 Ca1 O1 77.51(10) 2_556 44_455 ?
O1 Ca1 O1 65.79(12) 17_546 44_455 ?
Ca2 Ca1 O3 13.8(18) . 11_656 ?
O1 Ca1 O3 85(3) 2_556 11_656 ?
O1 Ca1 O3 90(3) . 11_656 ?
O2 Ca1 O3 64(2) . 11_656 ?
O2 Ca1 O3 90(2) 2_556 11_656 ?
O1 Ca1 O3 139(2) 17_546 11_656 ?
O1 Ca1 O3 152(3) 44_455 11_656 ?
Ca2 Ca1 O3 13.8(18) . 9_655 ?
O1 Ca1 O3 90(3) 2_556 9_655 ?
O1 Ca1 O3 85(3) . 9_655 ?
O2 Ca1 O3 90(2) . 9_655 ?
O2 Ca1 O3 64(2) 2_556 9_655 ?
O1 Ca1 O3 152(3) 17_546 9_655 ?
O1 Ca1 O3 139(2) 44_455 9_655 ?
O3 Ca1 O3 28(4) 11_656 9_655 ?
Ca2 Ca1 O3 12.1(16) . 6_655 ?
O1 Ca1 O3 75.1(17) 2_556 6_655 ?
O1 Ca1 O3 98.9(16) . 6_655 ?
O2 Ca1 O3 81(2) . 6_655 ?
O2 Ca1 O3 74(2) 2_556 6_655 ?
O1 Ca1 O3 157(2) 17_546 6_655 ?
O1 Ca1 O3 136.3(18) 44_455 6_655 ?
O3 Ca1 O3 18(2) 11_656 6_655 ?
O3 Ca1 O3 18(2) 9_655 6_655 ?
Ca2 Ca1 O3 12.1(16) . 31_535 ?
O1 Ca1 O3 98.9(17) 2_556 31_535 ?
O1 Ca1 O3 75.1(16) . 31_535 ?
O2 Ca1 O3 74(2) . 31_535 ?
O2 Ca1 O3 81(2) 2_556 31_535 ?
O1 Ca1 O3 136.3(17) 17_546 31_535 ?
O1 Ca1 O3 157(2) 44_455 31_535 ?
O3 Ca1 O3 18(2) 11_656 31_535 ?
O3 Ca1 O3 18(2) 9_655 31_535 ?
O3 Ca1 O3 24(3) 6_655 31_535 ?
Ca2 Ca1 Al1 117.71(2) . 8_534 ?
O1 Ca1 Al1 151.18(9) 2_556 8_534 ?
O1 Ca1 Al1 34.13(7) . 8_534 ?
O2 Ca1 Al1 75.73(9) . 8_534 ?
O2 Ca1 Al1 116.92(5) 2_556 8_534 ?
O1 Ca1 Al1 34.50(6) 17_546 8_534 ?
O1 Ca1 Al1 92.47(7) 44_455 8_534 ?
O3 Ca1 Al1 116(3) 11_656 8_534 ?
O3 Ca1 Al1 118(3) 9_655 8_534 ?
O3 Ca1 Al1 129.8(16) 6_655 8_534 ?
O3 Ca1 Al1 105.6(16) 31_535 8_534 ?
O2 Al1 O1 116.66(10) . 45_435 ?
O2 Al1 O1 116.66(10) . 14 ?
O1 Al1 O1 101.42(12) 45_435 14 ?
O2 Al1 O1 116.66(10) . 32_534 ?
O1 Al1 O1 101.42(12) 45_435 32_534 ?
O1 Al1 O1 101.42(12) 14 32_534 ?
O2 Al1 Ca1 137.43(2) . 45_435 ?
O1 Al1 Ca1 47.76(9) 45_435 45_435 ?
O1 Al1 Ca1 53.74(10) 14 45_435 ?
O1 Al1 Ca1 105.81(11) 32_534 45_435 ?
O2 Al1 Ca1 137.43(2) . 31_536 ?
O1 Al1 Ca1 53.74(10) 45_435 31_536 ?
O1 Al1 Ca1 105.81(11) 14 31_536 ?
O1 Al1 Ca1 47.76(9) 32_534 31_536 ?
Ca1 Al1 Ca1 71.73(4) 45_435 31_536 ?
O2 Al1 Ca1 137.43(2) . 14 ?
O1 Al1 Ca1 105.81(11) 45_435 14 ?
O1 Al1 Ca1 47.76(9) 14 14 ?
O1 Al1 Ca1 53.74(10) 32_534 14 ?
Ca1 Al1 Ca1 71.73(4) 45_435 14 ?
Ca1 Al1 Ca1 71.73(4) 31_536 14 ?
O2 Al1 Ca2 42.54(13) . 9_645 ?
O1 Al1 Ca2 76.14(12) 45_435 9_645 ?
O1 Al1 Ca2 116.3(2) 14 9_645 ?
O1 Al1 Ca2 142.1(2) 32_534 9_645 ?
Ca1 Al1 Ca2 100.00(18) 45_435 9_645 ?
Ca1 Al1 Ca2 119.54(6) 31_536 9_645 ?
Ca1 Al1 Ca2 163.99(19) 14 9_645 ?
O2 Al1 Ca2 42.54(13) . . ?
O1 Al1 Ca2 116.3(2) 45_435 . ?
O1 Al1 Ca2 142.1(2) 14 . ?
O1 Al1 Ca2 76.14(12) 32_534 . ?
Ca1 Al1 Ca2 163.99(19) 45_435 . ?
Ca1 Al1 Ca2 100.00(18) 31_536 . ?
Ca1 Al1 Ca2 119.54(6) 14 . ?
Ca2 Al1 Ca2 71.7(2) 9_645 . ?
O2 Al1 Ca2 42.54(13) . 17_546 ?
O1 Al1 Ca2 142.1(2) 45_435 17_546 ?
O1 Al1 Ca2 76.14(12) 14 17_546 ?
O1 Al1 Ca2 116.3(2) 32_534 17_546 ?
Ca1 Al1 Ca2 119.54(6) 45_435 17_546 ?
Ca1 Al1 Ca2 163.99(19) 31_536 17_546 ?
Ca1 Al1 Ca2 100.00(18) 14 17_546 ?
Ca2 Al1 Ca2 71.7(2) 9_645 17_546 ?
Ca2 Al1 Ca2 71.7(2) . 17_546 ?
O2 Al1 Ca2 140.60(4) . 45_435 ?
O1 Al1 Ca2 38.67(16) 45_435 45_435 ?
O1 Al1 Ca2 63.51(18) 14 45_435 ?
O1 Al1 Ca2 100.76(13) 32_534 45_435 ?
Ca1 Al1 Ca2 10.62(15) 45_435 45_435 ?
Ca1 Al1 Ca2 62.52(13) 31_536 45_435 ?
Ca1 Al1 Ca2 74.76(6) 14 45_435 ?
Ca2 Al1 Ca2 99.67(17) 9_645 45_435 ?
Ca2 Al1 Ca2 154.4(4) . 45_435 ?
Ca2 Al1 Ca2 129.7(2) 17_546 45_435 ?
O2 Al1 Ca2 140.60(4) . 31_536 ?
O1 Al1 Ca2 63.51(18) 45_435 31_536 ?
O1 Al1 Ca2 100.76(13) 14 31_536 ?
O1 Al1 Ca2 38.67(16) 32_534 31_536 ?
Ca1 Al1 Ca2 74.76(6) 45_435 31_536 ?
Ca1 Al1 Ca2 10.62(15) 31_536 31_536 ?
Ca1 Al1 Ca2 62.52(13) 14 31_536 ?
Ca2 Al1 Ca2 129.7(2) 9_645 31_536 ?
Ca2 Al1 Ca2 99.67(17) . 31_536 ?
Ca2 Al1 Ca2 154.4(4) 17_546 31_536 ?
Ca2 Al1 Ca2 66.70(6) 45_435 31_536 ?
O1 Al2 O1 111.79(10) 7_536 3_745 ?
O1 Al2 O1 104.92(19) 7_536 5_656 ?
O1 Al2 O1 111.79(10) 3_745 5_656 ?
O1 Al2 O1 111.79(10) 7_536 . ?
O1 Al2 O1 104.92(19) 3_745 . ?
O1 Al2 O1 111.79(10) 5_656 . ?
O1 Al2 Ca1 52.46(9) 7_536 13_546 ?
O1 Al2 Ca1 127.54(9) 3_745 13_546 ?
O1 Al2 Ca1 52.46(9) 5_656 13_546 ?
O1 Al2 Ca1 127.54(9) . 13_546 ?
O1 Al2 Ca1 127.54(9) 7_536 9_645 ?
O1 Al2 Ca1 52.46(9) 3_745 9_645 ?
O1 Al2 Ca1 127.54(9) 5_656 9_645 ?
O1 Al2 Ca1 52.46(9) . 9_645 ?
Ca1 Al2 Ca1 180.0 13_546 9_645 ?
O1 Al2 Ca2 42.59(19) 7_536 7_536 ?
O1 Al2 Ca2 143.6(2) 3_745 7_536 ?
O1 Al2 Ca2 101.48(16) 5_656 7_536 ?
O1 Al2 Ca2 74.46(14) . 7_536 ?
Ca1 Al2 Ca2 63.844(18) 13_546 7_536 ?
Ca1 Al2 Ca2 116.156(18) 9_645 7_536 ?
O1 Al2 Ca2 143.6(2) 7_536 . ?
O1 Al2 Ca2 101.48(16) 3_745 . ?
O1 Al2 Ca2 74.46(14) 5_656 . ?
O1 Al2 Ca2 42.59(19) . . ?
Ca1 Al2 Ca2 116.156(18) 13_546 . ?
Ca1 Al2 Ca2 63.844(18) 9_645 . ?
Ca2 Al2 Ca2 101.205(13) 7_536 . ?
O1 Al2 Ca2 101.48(16) 7_536 5_656 ?
O1 Al2 Ca2 74.46(14) 3_745 5_656 ?
O1 Al2 Ca2 42.59(19) 5_656 5_656 ?
O1 Al2 Ca2 143.6(2) . 5_656 ?
Ca1 Al2 Ca2 63.844(18) 13_546 5_656 ?
Ca1 Al2 Ca2 116.156(18) 9_645 5_656 ?
Ca2 Al2 Ca2 127.69(4) 7_536 5_656 ?
Ca2 Al2 Ca2 101.205(14) . 5_656 ?
O1 Al2 Ca2 74.46(14) 7_536 3_745 ?
O1 Al2 Ca2 42.59(19) 3_745 3_745 ?
O1 Al2 Ca2 143.6(2) 5_656 3_745 ?
O1 Al2 Ca2 101.48(16) . 3_745 ?
Ca1 Al2 Ca2 116.156(18) 13_546 3_745 ?
Ca1 Al2 Ca2 63.844(18) 9_645 3_745 ?
Ca2 Al2 Ca2 101.205(14) 7_536 3_745 ?
Ca2 Al2 Ca2 127.69(4) . 3_745 ?
Ca2 Al2 Ca2 101.205(14) 5_656 3_745 ?
O1 Al2 Ca1 33.28(9) 7_536 7_536 ?
O1 Al2 Ca1 132.75(9) 3_745 7_536 ?
O1 Al2 Ca1 109.18(9) 5_656 7_536 ?
O1 Al2 Ca1 80.14(9) . 7_536 ?
Ca1 Al2 Ca1 65.387(3) 13_546 7_536 ?
Ca1 Al2 Ca1 114.613(4) 9_645 7_536 ?
Ca2 Al2 Ca1 11.7(2) 7_536 7_536 ?
Ca2 Al2 Ca1 111.4(2) . 7_536 ?
Ca2 Al2 Ca1 127.75(7) 5_656 7_536 ?
Ca2 Al2 Ca1 90.16(17) 3_745 7_536 ?
O1 Al2 Ca1 132.75(9) 7_536 . ?
O1 Al2 Ca1 109.18(9) 3_745 . ?
O1 Al2 Ca1 80.14(9) 5_656 . ?
O1 Al2 Ca1 33.28(9) . . ?
Ca1 Al2 Ca1 114.613(3) 13_546 . ?
Ca1 Al2 Ca1 65.387(3) 9_645 . ?
Ca2 Al2 Ca1 90.16(17) 7_536 . ?
Ca2 Al2 Ca1 11.7(2) . . ?
Ca2 Al2 Ca1 111.4(2) 5_656 . ?
Ca2 Al2 Ca1 127.75(7) 3_745 . ?
Ca1 Al2 Ca1 99.989(3) 7_536 . ?
Al1 O2 Ca2 107.7(2) . 9_645 ?
Al1 O2 Ca2 107.7(2) . 17_546 ?
Ca2 O2 Ca2 111.2(2) 9_645 17_546 ?
Al1 O2 Ca2 107.7(2) . . ?
Ca2 O2 Ca2 111.2(2) 9_645 . ?
Ca2 O2 Ca2 111.2(2) 17_546 . ?
Al1 O2 Ca1 118.30(9) . 9_645 ?
Ca2 O2 Ca1 17.7(3) 9_645 9_645 ?
Ca2 O2 Ca1 117.0(3) 17_546 9_645 ?
Ca2 O2 Ca1 93.78(13) . 9_645 ?
Al1 O2 Ca1 118.30(9) . 17_546 ?
Ca2 O2 Ca1 93.78(13) 9_645 17_546 ?
Ca2 O2 Ca1 17.7(3) 17_546 17_546 ?
Ca2 O2 Ca1 117.0(3) . 17_546 ?
Ca1 O2 Ca1 99.37(12) 9_645 17_546 ?
Al1 O2 Ca1 118.30(9) . . ?
Ca2 O2 Ca1 117.0(3) 9_645 . ?
Ca2 O2 Ca1 93.78(13) 17_546 . ?
Ca2 O2 Ca1 17.7(3) . . ?
Ca1 O2 Ca1 99.37(12) 9_645 . ?
Ca1 O2 Ca1 99.37(12) 17_546 . ?
Al2 O1 Al1 137.09(17) . 8_534 ?
Al2 O1 Ca1 122.81(13) . . ?
Al1 O1 Ca1 98.11(12) 8_534 . ?
Al2 O1 Ca2 108.4(3) . . ?
Al1 O1 Ca2 114.0(3) 8_534 . ?
Ca1 O1 Ca2 17.7(3) . . ?
Al2 O1 Ca1 94.64(12) . 9_645 ?
Al1 O1 Ca1 91.76(11) 8_534 9_645 ?
Ca1 O1 Ca1 97.76(10) . 9_645 ?
Ca2 O1 Ca1 89.31(17) . 9_645 ?
Ca1 Ca2 O3 161(2) . 11_656 ?
Ca1 Ca2 O3 161(2) . 9_655 ?
O3 Ca2 O3 38(5) 11_656 9_655 ?
Ca1 Ca2 O3 164(2) . 6_655 ?
O3 Ca2 O3 25(3) 11_656 6_655 ?
O3 Ca2 O3 25(3) 9_655 6_655 ?
Ca1 Ca2 O3 164(2) . 31_535 ?
O3 Ca2 O3 25(3) 11_656 31_535 ?
O3 Ca2 O3 25(3) 9_655 31_535 ?
O3 Ca2 O3 32(4) 6_655 31_535 ?
Ca1 Ca2 O2 85.1(3) . . ?
O3 Ca2 O2 77(3) 11_656 . ?
O3 Ca2 O2 113(3) 9_655 . ?
O3 Ca2 O2 100(3) 6_655 . ?
O3 Ca2 O2 90(3) 31_535 . ?
Ca1 Ca2 O2 85.1(3) . 2_556 ?
O3 Ca2 O2 113(3) 11_656 2_556 ?
O3 Ca2 O2 77(3) 9_655 2_556 ?
O3 Ca2 O2 90(3) 6_655 2_556 ?
O3 Ca2 O2 100(3) 31_535 2_556 ?
O2 Ca2 O2 170.2(6) . 2_556 ?
Ca1 Ca2 O1 75.3(3) . . ?
O3 Ca2 O1 107(4) 11_656 . ?
O3 Ca2 O1 101(4) 9_655 . ?
O3 Ca2 O1 120(2) 6_655 . ?
O3 Ca2 O1 89(2) 31_535 . ?
O2 Ca2 O1 80.65(13) . . ?
O2 Ca2 O1 96.83(15) 2_556 . ?
Ca1 Ca2 O1 75.3(3) . 2_556 ?
O3 Ca2 O1 101(4) 11_656 2_556 ?
O3 Ca2 O1 107(4) 9_655 2_556 ?
O3 Ca2 O1 89(2) 6_655 2_556 ?
O3 Ca2 O1 120(2) 31_535 2_556 ?
O2 Ca2 O1 96.83(15) . 2_556 ?
O2 Ca2 O1 80.65(13) 2_556 2_556 ?
O1 Ca2 O1 150.6(6) . 2_556 ?
Ca1 Ca2 Al1 103.9(2) . . ?
O3 Ca2 Al1 57(2) 11_656 . ?
O3 Ca2 Al1 95(2) 9_655 . ?
O3 Ca2 Al1 75(3) 6_655 . ?
O3 Ca2 Al1 78(3) 31_535 . ?
O2 Ca2 Al1 29.76(12) . . ?
O2 Ca2 Al1 155.4(2) 2_556 . ?
O1 Ca2 Al1 107.55(7) . . ?
O1 Ca2 Al1 79.65(6) 2_556 . ?
Ca1 Ca2 Al1 103.9(2) . 2_556 ?
O3 Ca2 Al1 95(2) 11_656 2_556 ?
O3 Ca2 Al1 57(2) 9_655 2_556 ?
O3 Ca2 Al1 78(3) 6_655 2_556 ?
O3 Ca2 Al1 75(3) 31_535 2_556 ?
O2 Ca2 Al1 155.4(2) . 2_556 ?
O2 Ca2 Al1 29.76(12) 2_556 2_556 ?
O1 Ca2 Al1 79.65(6) . 2_556 ?
O1 Ca2 Al1 107.55(7) 2_556 2_556 ?
Al1 Ca2 Al1 152.2(4) . 2_556 ?
Ca1 Ca2 Al2 99.7(2) . 2_556 ?
O3 Ca2 Al2 73(4) 11_656 2_556 ?
O3 Ca2 Al2 89(4) 9_655 2_556 ?
O3 Ca2 Al2 66(2) 6_655 2_556 ?
O3 Ca2 Al2 95(2) 31_535 2_556 ?
O2 Ca2 Al2 83.64(9) . 2_556 ?
O2 Ca2 Al2 98.03(8) 2_556 2_556 ?
O1 Ca2 Al2 163.84(16) . 2_556 ?
O1 Ca2 Al2 28.97(9) 2_556 2_556 ?
Al1 Ca2 Al2 58.19(5) . 2_556 ?
Al1 Ca2 Al2 116.51(14) 2_556 2_556 ?
O3 O3 O3 81(7) 37_545 16_554 ?
O3 O3 O3 49(4) 37_545 28_644 ?
O3 O3 O3 49(4) 16_554 28_644 ?
O3 O3 Ca2 99(10) 37_545 17_545 ?
O3 O3 Ca2 99(10) 16_554 17_545 ?
O3 O3 Ca2 71(2) 28_644 17_545 ?
O3 O3 Ca2 57(9) 37_545 29 ?
O3 O3 Ca2 57(9) 16_554 29 ?
O3 O3 Ca2 74(2) 28_644 29 ?
Ca2 O3 Ca2 145(4) 17_545 29 ?
O3 O3 Ca1 103(10) 37_545 17_545 ?
O3 O3 Ca1 103(10) 16_554 17_545 ?
O3 O3 Ca1 76.2(18) 28_644 17_545 ?
Ca2 O3 Ca1 5.1(7) 17_545 17_545 ?
Ca2 O3 Ca1 150(4) 29 17_545 ?
O3 O3 Ca1 59(9) 37_545 29 ?
O3 O3 Ca1 59(9) 16_554 29 ?
O3 O3 Ca1 77.9(16) 28_644 29 ?
Ca2 O3 Ca1 149(4) 17_545 29 ?
Ca2 O3 Ca1 3.8(5) 29 29 ?
Ca1 O3 Ca1 154(3) 17_545 29 ?

loop_
_geom_bond_atom_site_label_1
_geom_bond_atom_site_label_2
_geom_bond_distance
_geom_bond_site_symmetry_2
_geom_bond_publ_flag
Ca1 Ca2 0.738(12) . ?
Ca1 O1 2.349(3) 2_556 ?
Ca1 O1 2.349(3) . ?
Ca1 O2 2.414(2) . ?
Ca1 O2 2.414(2) 2_556 ?
Ca1 O1 2.534(3) 17_546 ?
Ca1 O1 2.534(3) 44_455 ?
Ca1 O3 2.70(9) 11_656 ?
Ca1 O3 2.70(9) 9_655 ?
Ca1 O3 3.07(9) 6_655 ?
Ca1 O3 3.07(9) 31_535 ?
Ca1 Al1 3.1413(14) 8_534 ?
Al1 O2 1.734(5) . ?
Al1 O1 1.780(3) 45_435 ?
Al1 O1 1.780(3) 14 ?
Al1 O1 1.780(3) 32_534 ?
Al1 Ca1 3.1413(14) 45_435 ?
Al1 Ca1 3.1413(14) 31_536 ?
Al1 Ca1 3.1413(14) 14 ?
Al1 Ca2 3.329(3) 9_645 ?
Al1 Ca2 3.329(3) . ?
Al1 Ca2 3.329(3) 17_546 ?
Al1 Ca2 3.545(8) 45_435 ?
Al1 Ca2 3.545(8) 31_536 ?
Al2 O1 1.736(3) 7_536 ?
Al2 O1 1.736(3) 3_745 ?
Al2 O1 1.736(3) 5_656 ?
Al2 O1 1.736(3) . ?
Al2 Ca1 3.1855(13) 13_546 ?
Al2 Ca1 3.1855(13) 9_645 ?
Al2 Ca2 3.400(2) 7_536 ?
Al2 Ca2 3.400(2) . ?
Al2 Ca2 3.400(2) 5_656 ?
Al2 Ca2 3.400(2) 3_745 ?
Al2 Ca1 3.5987(5) 7_536 ?
O2 Ca2 2.3623(18) 9_645 ?
O2 Ca2 2.3623(18) 17_546 ?
O2 Ca2 2.3623(18) . ?
O2 Ca1 2.414(2) 9_645 ?
O2 Ca1 2.414(2) 17_546 ?
O1 Al1 1.780(3) 8_534 ?
O1 Ca2 2.426(4) . ?
O1 Ca1 2.534(3) 9_645 ?
Ca2 O3 1.99(9) 11_656 ?
Ca2 O3 1.99(9) 9_655 ?
Ca2 O3 2.35(9) 6_655 ?
Ca2 O3 2.35(9) 31_535 ?
Ca2 O2 2.3623(18) 2_556 ?
Ca2 O1 2.426(4) 2_556 ?
Ca2 Al1 3.329(3) 2_556 ?
Ca2 Al2 3.400(2) 2_556 ?
O3 O3 0.99(13) 37_545 ?
O3 O3 0.99(13) 16_554 ?
O3 O3 1.29(17) 28_644 ?
O3 Ca2 1.99(9) 17_545 ?
O3 Ca2 2.35(9) 29 ?
O3 Ca1 2.70(9) 17_545 ?
O3 Ca1 3.07(9) 29 ?

loop_
_geom_torsion_atom_site_label_1
_geom_torsion_atom_site_label_2
_geom_torsion_atom_site_label_3
_geom_torsion_atom_site_label_4
_geom_torsion
_geom_torsion_site_symmetry_1
_geom_torsion_site_symmetry_2
_geom_torsion_site_symmetry_3
_geom_torsion_site_symmetry_4
_geom_torsion_publ_flag
Ca2 Ca1 Al2 O1 -161.04(13) . . . 7_536 ?
O1 Ca1 Al2 O1 -126.9(2) 2_556 . . 7_536 ?
O1 Ca1 Al2 O1 60.8(3) . . . 7_536 ?
O2 Ca1 Al2 O1 123.57(15) . . . 7_536 ?
O2 Ca1 Al2 O1 -80.51(13) 2_556 . . 7_536 ?
O1 Ca1 Al2 O1 46.01(13) 17_546 . . 7_536 ?
O1 Ca1 Al2 O1 -15.04(16) 44_455 . . 7_536 ?
O3 Ca1 Al2 O1 -174(2) 11_656 . . 7_536 ?
O3 Ca1 Al2 O1 -147(2) 9_655 . . 7_536 ?
O3 Ca1 Al2 O1 -156(2) 6_655 . . 7_536 ?
O3 Ca1 Al2 O1 -167(3) 31_535 . . 7_536 ?
Al1 Ca1 Al2 O1 51.88(13) 8_534 . . 7_536 ?
Ca2 Ca1 Al2 O1 50.01(10) . . . 3_745 ?
O1 Ca1 Al2 O1 84.19(15) 2_556 . . 3_745 ?
O1 Ca1 Al2 O1 -88.1(3) . . . 3_745 ?
O2 Ca1 Al2 O1 -25.39(13) . . . 3_745 ?
O2 Ca1 Al2 O1 130.54(10) 2_556 . . 3_745 ?
O1 Ca1 Al2 O1 -102.94(14) 17_546 . . 3_745 ?
O1 Ca1 Al2 O1 -164.00(11) 44_455 . . 3_745 ?
O3 Ca1 Al2 O1 37(2) 11_656 . . 3_745 ?
O3 Ca1 Al2 O1 64(2) 9_655 . . 3_745 ?
O3 Ca1 Al2 O1 55(2) 6_655 . . 3_745 ?
O3 Ca1 Al2 O1 44(3) 31_535 . . 3_745 ?
Al1 Ca1 Al2 O1 -97.07(10) 8_534 . . 3_745 ?
Ca2 Ca1 Al2 O1 -59.78(9) . . . 5_656 ?
O1 Ca1 Al2 O1 -25.59(12) 2_556 . . 5_656 ?
O1 Ca1 Al2 O1 162.11(14) . . . 5_656 ?
O2 Ca1 Al2 O1 -135.17(12) . . . 5_656 ?
O2 Ca1 Al2 O1 20.76(9) 2_556 . . 5_656 ?
O1 Ca1 Al2 O1 147.27(13) 17_546 . . 5_656 ?
O1 Ca1 Al2 O1 86.22(9) 44_455 . . 5_656 ?
O3 Ca1 Al2 O1 -73(2) 11_656 . . 5_656 ?
O3 Ca1 Al2 O1 -46(2) 9_655 . . 5_656 ?
O3 Ca1 Al2 O1 -54(2) 6_655 . . 5_656 ?
O3 Ca1 Al2 O1 -66(3) 31_535 . . 5_656 ?
Al1 Ca1 Al2 O1 153.14(9) 8_534 . . 5_656 ?
Ca2 Ca1 Al2 O1 138.11(17) . . . . ?
O1 Ca1 Al2 O1 172.3(2) 2_556 . . . ?
O2 Ca1 Al2 O1 62.72(19) . . . . ?
O2 Ca1 Al2 O1 -141.35(18) 2_556 . . . ?
O1 Ca1 Al2 O1 -14.84(18) 17_546 . . . ?
O1 Ca1 Al2 O1 -75.89(18) 44_455 . . . ?
O3 Ca1 Al2 O1 125(2) 11_656 . . . ?
O3 Ca1 Al2 O1 152(2) 9_655 . . . ?
O3 Ca1 Al2 O1 144(2) 6_655 . . . ?
O3 Ca1 Al2 O1 132(3) 31_535 . . . ?
Al1 Ca1 Al2 O1 -8.97(17) 8_534 . . . ?
Ca2 Ca1 Al2 Ca1 -100.323(9) . . . 13_546 ?
O1 Ca1 Al2 Ca1 -66.14(14) 2_556 . . 13_546 ?
O1 Ca1 Al2 Ca1 121.56(17) . . . 13_546 ?
O2 Ca1 Al2 Ca1 -175.72(8) . . . 13_546 ?
O2 Ca1 Al2 Ca1 -19.79(4) 2_556 . . 13_546 ?
O1 Ca1 Al2 Ca1 106.73(6) 17_546 . . 13_546 ?
O1 Ca1 Al2 Ca1 45.67(8) 44_455 . . 13_546 ?
O3 Ca1 Al2 Ca1 -113(2) 11_656 . . 13_546 ?
O3 Ca1 Al2 Ca1 -86(2) 9_655 . . 13_546 ?
O3 Ca1 Al2 Ca1 -95(2) 6_655 . . 13_546 ?
O3 Ca1 Al2 Ca1 -107(3) 31_535 . . 13_546 ?
Al1 Ca1 Al2 Ca1 112.59(3) 8_534 . . 13_546 ?
Ca2 Ca1 Al2 Ca1 79.677(9) . . . 9_645 ?
O1 Ca1 Al2 Ca1 113.86(14) 2_556 . . 9_645 ?
O1 Ca1 Al2 Ca1 -58.44(17) . . . 9_645 ?
O2 Ca1 Al2 Ca1 4.28(8) . . . 9_645 ?
O2 Ca1 Al2 Ca1 160.21(4) 2_556 . . 9_645 ?
O1 Ca1 Al2 Ca1 -73.27(6) 17_546 . . 9_645 ?
O1 Ca1 Al2 Ca1 -134.33(8) 44_455 . . 9_645 ?
O3 Ca1 Al2 Ca1 67(2) 11_656 . . 9_645 ?
O3 Ca1 Al2 Ca1 94(2) 9_655 . . 9_645 ?
O3 Ca1 Al2 Ca1 85(2) 6_655 . . 9_645 ?
O3 Ca1 Al2 Ca1 73(3) 31_535 . . 9_645 ?
Al1 Ca1 Al2 Ca1 -67.41(3) 8_534 . . 9_645 ?
Ca2 Ca1 Al2 Ca2 -161.40(11) . . . 7_536 ?
O1 Ca1 Al2 Ca2 -127.22(19) 2_556 . . 7_536 ?
O1 Ca1 Al2 Ca2 60.5(2) . . . 7_536 ?
O2 Ca1 Al2 Ca2 123.20(13) . . . 7_536 ?
O2 Ca1 Al2 Ca2 -80.87(13) 2_556 . . 7_536 ?
O1 Ca1 Al2 Ca2 45.65(12) 17_546 . . 7_536 ?
O1 Ca1 Al2 Ca2 -15.41(14) 44_455 . . 7_536 ?
O3 Ca1 Al2 Ca2 -174(2) 11_656 . . 7_536 ?
O3 Ca1 Al2 Ca2 -147(2) 9_655 . . 7_536 ?
O3 Ca1 Al2 Ca2 -156(2) 6_655 . . 7_536 ?
O3 Ca1 Al2 Ca2 -168(3) 31_535 . . 7_536 ?
Al1 Ca1 Al2 Ca2 51.52(11) 8_534 . . 7_536 ?
O1 Ca1 Al2 Ca2 34.18(14) 2_556 . . . ?
O1 Ca1 Al2 Ca2 -138.11(17) . . . . ?
O2 Ca1 Al2 Ca2 -75.40(8) . . . . ?
O2 Ca1 Al2 Ca2 80.53(3) 2_556 . . . ?
O1 Ca1 Al2 Ca2 -152.95(6) 17_546 . . . ?
O1 Ca1 Al2 Ca2 145.99(8) 44_455 . . . ?
O3 Ca1 Al2 Ca2 -13(2) 11_656 . . . ?
O3 Ca1 Al2 Ca2 14(2) 9_655 . . . ?
O3 Ca1 Al2 Ca2 5(2) 6_655 . . . ?
O3 Ca1 Al2 Ca2 -6(3) 31_535 . . . ?
Al1 Ca1 Al2 Ca2 -147.08(3) 8_534 . . . ?
Ca2 Ca1 Al2 Ca2 -30.29(5) . . . 5_656 ?
O1 Ca1 Al2 Ca2 3.90(16) 2_556 . . 5_656 ?
O1 Ca1 Al2 Ca2 -168.40(17) . . . 5_656 ?
O2 Ca1 Al2 Ca2 -105.68(9) . . . 5_656 ?
O2 Ca1 Al2 Ca2 50.25(7) 2_556 . . 5_656 ?
O1 Ca1 Al2 Ca2 176.76(8) 17_546 . . 5_656 ?
O1 Ca1 Al2 Ca2 115.71(10) 44_455 . . 5_656 ?
O3 Ca1 Al2 Ca2 -43(2) 11_656 . . 5_656 ?
O3 Ca1 Al2 Ca2 -16(2) 9_655 . . 5_656 ?
O3 Ca1 Al2 Ca2 -25(2) 6_655 . . 5_656 ?
O3 Ca1 Al2 Ca2 -37(3) 31_535 . . 5_656 ?
Al1 Ca1 Al2 Ca2 -177.37(6) 8_534 . . 5_656 ?
Ca2 Ca1 Al2 Ca2 94.2(2) . . . 3_745 ?
O1 Ca1 Al2 Ca2 128.4(3) 2_556 . . 3_745 ?
O1 Ca1 Al2 Ca2 -43.9(3) . . . 3_745 ?
O2 Ca1 Al2 Ca2 18.8(2) . . . 3_745 ?
O2 Ca1 Al2 Ca2 174.8(3) 2_556 . . 3_745 ?
O1 Ca1 Al2 Ca2 -58.7(2) 17_546 . . 3_745 ?
O1 Ca1 Al2 Ca2 -119.8(3) 44_455 . . 3_745 ?
O3 Ca1 Al2 Ca2 81(2) 11_656 . . 3_745 ?
O3 Ca1 Al2 Ca2 108(2) 9_655 . . 3_745 ?
O3 Ca1 Al2 Ca2 100(2) 6_655 . . 3_745 ?
O3 Ca1 Al2 Ca2 88(3) 31_535 . . 3_745 ?
Al1 Ca1 Al2 Ca2 -52.8(2) 8_534 . . 3_745 ?
Ca2 Ca1 Al2 Ca1 -167.712(11) . . . 7_536 ?
O1 Ca1 Al2 Ca1 -133.53(14) 2_556 . . 7_536 ?
O1 Ca1 Al2 Ca1 54.17(17) . . . 7_536 ?
O2 Ca1 Al2 Ca1 116.89(8) . . . 7_536 ?
O2 Ca1 Al2 Ca1 -87.18(4) 2_556 . . 7_536 ?
O1 Ca1 Al2 Ca1 39.34(6) 17_546 . . 7_536 ?
O1 Ca1 Al2 Ca1 -21.72(8) 44_455 . . 7_536 ?
O3 Ca1 Al2 Ca1 179(2) 11_656 . . 7_536 ?
O3 Ca1 Al2 Ca1 -154(2) 9_655 . . 7_536 ?
O3 Ca1 Al2 Ca1 -162(2) 6_655 . . 7_536 ?
O3 Ca1 Al2 Ca1 -174(3) 31_535 . . 7_536 ?
Al1 Ca1 Al2 Ca1 45.21(3) 8_534 . . 7_536 ?
O1 Al1 O2 Ca2 19.3(3) 45_435 . . 9_645 ?
O1 Al1 O2 Ca2 -100.7(3) 14 . . 9_645 ?
O1 Al1 O2 Ca2 139.3(3) 32_534 . . 9_645 ?
Ca1 Al1 O2 Ca2 -36.2(3) 45_435 . . 9_645 ?
Ca1 Al1 O2 Ca2 83.8(3) 31_536 . . 9_645 ?
Ca1 Al1 O2 Ca2 -156.2(3) 14 . . 9_645 ?
Ca2 Al1 O2 Ca2 120.0 . . . 9_645 ?
Ca2 Al1 O2 Ca2 -120.000(1) 17_546 . . 9_645 ?
Ca2 Al1 O2 Ca2 -20.7(5) 45_435 . . 9_645 ?
Ca2 Al1 O2 Ca2 99.3(5) 31_536 . . 9_645 ?
O1 Al1 O2 Ca2 139.3(3) 45_435 . . 17_546 ?
O1 Al1 O2 Ca2 19.3(3) 14 . . 17_546 ?
O1 Al1 O2 Ca2 -100.7(3) 32_534 . . 17_546 ?
Ca1 Al1 O2 Ca2 83.8(3) 45_435 . . 17_546 ?
Ca1 Al1 O2 Ca2 -156.2(3) 31_536 . . 17_546 ?
Ca1 Al1 O2 Ca2 -36.2(3) 14 . . 17_546 ?
Ca2 Al1 O2 Ca2 120.0 9_645 . . 17_546 ?
Ca2 Al1 O2 Ca2 -120.0 . . . 17_546 ?
Ca2 Al1 O2 Ca2 99.3(5) 45_435 . . 17_546 ?
Ca2 Al1 O2 Ca2 -140.7(5) 31_536 . . 17_546 ?
O1 Al1 O2 Ca2 -100.7(3) 45_435 . . . ?
O1 Al1 O2 Ca2 139.3(3) 14 . . . ?
O1 Al1 O2 Ca2 19.3(3) 32_534 . . . ?
Ca1 Al1 O2 Ca2 -156.2(3) 45_435 . . . ?
Ca1 Al1 O2 Ca2 -36.2(3) 31_536 . . . ?
Ca1 Al1 O2 Ca2 83.8(3) 14 . . . ?
Ca2 Al1 O2 Ca2 -120.0 9_645 . . . ?
Ca2 Al1 O2 Ca2 120.0 17_546 . . . ?
Ca2 Al1 O2 Ca2 -140.7(5) 45_435 . . . ?
Ca2 Al1 O2 Ca2 -20.7(5) 31_536 . . . ?
O1 Al1 O2 Ca1 3.85(10) 45_435 . . 9_645 ?
O1 Al1 O2 Ca1 -116.15(10) 14 . . 9_645 ?
O1 Al1 O2 Ca1 123.85(10) 32_534 . . 9_645 ?
Ca1 Al1 O2 Ca1 -51.72(6) 45_435 . . 9_645 ?
Ca1 Al1 O2 Ca1 68.28(6) 31_536 . . 9_645 ?
Ca1 Al1 O2 Ca1 -171.72(6) 14 . . 9_645 ?
Ca2 Al1 O2 Ca1 -15.5(2) 9_645 . . 9_645 ?
Ca2 Al1 O2 Ca1 104.5(2) . . . 9_645 ?
Ca2 Al1 O2 Ca1 -135.5(2) 17_546 . . 9_645 ?
Ca2 Al1 O2 Ca1 -36.2(3) 45_435 . . 9_645 ?
Ca2 Al1 O2 Ca1 83.8(3) 31_536 . . 9_645 ?
O1 Al1 O2 Ca1 123.85(10) 45_435 . . 17_546 ?
O1 Al1 O2 Ca1 3.85(10) 14 . . 17_546 ?
O1 Al1 O2 Ca1 -116.15(10) 32_534 . . 17_546 ?
Ca1 Al1 O2 Ca1 68.28(6) 45_435 . . 17_546 ?
Ca1 Al1 O2 Ca1 -171.72(6) 31_536 . . 17_546 ?
Ca1 Al1 O2 Ca1 -51.72(6) 14 . . 17_546 ?
Ca2 Al1 O2 Ca1 104.5(2) 9_645 . . 17_546 ?
Ca2 Al1 O2 Ca1 -135.5(2) . . . 17_546 ?
Ca2 Al1 O2 Ca1 -15.5(2) 17_546 . . 17_546 ?
Ca2 Al1 O2 Ca1 83.8(3) 45_435 . . 17_546 ?
Ca2 Al1 O2 Ca1 -156.2(3) 31_536 . . 17_546 ?
O1 Al1 O2 Ca1 -116.15(10) 45_435 . . . ?
O1 Al1 O2 Ca1 123.85(10) 14 . . . ?
O1 Al1 O2 Ca1 3.85(10) 32_534 . . . ?
Ca1 Al1 O2 Ca1 -171.72(6) 45_435 . . . ?
Ca1 Al1 O2 Ca1 -51.72(6) 31_536 . . . ?
Ca1 Al1 O2 Ca1 68.28(6) 14 . . . ?
Ca2 Al1 O2 Ca1 -135.5(2) 9_645 . . . ?
Ca2 Al1 O2 Ca1 -15.5(2) . . . . ?
Ca2 Al1 O2 Ca1 104.5(2) 17_546 . . . ?
Ca2 Al1 O2 Ca1 -156.2(3) 45_435 . . . ?
Ca2 Al1 O2 Ca1 -36.2(3) 31_536 . . . ?
Ca2 Ca1 O2 Al1 56.63(2) . . . . ?
O1 Ca1 O2 Al1 -28.56(9) 2_556 . . . ?
O1 Ca1 O2 Al1 145.57(7) . . . . ?
O2 Ca1 O2 Al1 56.63(2) 2_556 . . . ?
O1 Ca1 O2 Al1 -144.55(6) 17_546 . . . ?
O1 Ca1 O2 Al1 -97.48(10) 44_455 . . . ?
O3 Ca1 O2 Al1 52(3) 11_656 . . . ?
O3 Ca1 O2 Al1 61(3) 9_655 . . . ?
O3 Ca1 O2 Al1 45.0(18) 6_655 . . . ?
O3 Ca1 O2 Al1 68.6(18) 31_535 . . . ?
Al1 Ca1 O2 Al1 180.0 8_534 . . . ?
Ca2 Ca1 O2 Ca2 -74.82(10) . . . 9_645 ?
O1 Ca1 O2 Ca2 -160.02(14) 2_556 . . 9_645 ?
O1 Ca1 O2 Ca2 14.12(13) . . . 9_645 ?
O2 Ca1 O2 Ca2 -74.82(11) 2_556 . . 9_645 ?
O1 Ca1 O2 Ca2 84.00(15) 17_546 . . 9_645 ?
O1 Ca1 O2 Ca2 131.06(10) 44_455 . . 9_645 ?
O3 Ca1 O2 Ca2 -80(3) 11_656 . . 9_645 ?
O3 Ca1 O2 Ca2 -70(3) 9_655 . . 9_645 ?
O3 Ca1 O2 Ca2 -86.4(18) 6_655 . . 9_645 ?
O3 Ca1 O2 Ca2 -62.9(18) 31_535 . . 9_645 ?
Al1 Ca1 O2 Ca2 48.55(12) 8_534 . . 9_645 ?
Ca2 Ca1 O2 Ca2 169.1(3) . . . 17_546 ?
O1 Ca1 O2 Ca2 83.9(3) 2_556 . . 17_546 ?
O1 Ca1 O2 Ca2 -102.0(3) . . . 17_546 ?
O2 Ca1 O2 Ca2 169.1(3) 2_556 . . 17_546 ?
O1 Ca1 O2 Ca2 -32.1(3) 17_546 . . 17_546 ?
O1 Ca1 O2 Ca2 15.0(3) 44_455 . . 17_546 ?
O3 Ca1 O2 Ca2 164(3) 11_656 . . 17_546 ?
O3 Ca1 O2 Ca2 173(3) 9_655 . . 17_546 ?
O3 Ca1 O2 Ca2 157.5(18) 6_655 . . 17_546 ?
O3 Ca1 O2 Ca2 -179.0(18) 31_535 . . 17_546 ?
Al1 Ca1 O2 Ca2 -67.6(3) 8_534 . . 17_546 ?
O1 Ca1 O2 Ca2 -85.20(8) 2_556 . . . ?
O1 Ca1 O2 Ca2 88.94(7) . . . . ?
O2 Ca1 O2 Ca2 0.000(2) 2_556 . . . ?
O1 Ca1 O2 Ca2 158.82(7) 17_546 . . . ?
O1 Ca1 O2 Ca2 -154.12(9) 44_455 . . . ?
O3 Ca1 O2 Ca2 -5(3) 11_656 . . . ?
O3 Ca1 O2 Ca2 4(3) 9_655 . . . ?
O3 Ca1 O2 Ca2 -11.6(18) 6_655 . . . ?
O3 Ca1 O2 Ca2 12.0(18) 31_535 . . . ?
Al1 Ca1 O2 Ca2 123.37(2) 8_534 . . . ?
Ca2 Ca1 O2 Ca1 -72.76(7) . . . 9_645 ?
O1 Ca1 O2 Ca1 -157.96(11) 2_556 . . 9_645 ?
O1 Ca1 O2 Ca1 16.18(10) . . . 9_645 ?
O2 Ca1 O2 Ca1 -72.76(7) 2_556 . . 9_645 ?
O1 Ca1 O2 Ca1 86.06(11) 17_546 . . 9_645 ?
O1 Ca1 O2 Ca1 133.12(8) 44_455 . . 9_645 ?
O3 Ca1 O2 Ca1 -78(3) 11_656 . . 9_645 ?
O3 Ca1 O2 Ca1 -68(3) 9_655 . . 9_645 ?
O3 Ca1 O2 Ca1 -84.4(18) 6_655 . . 9_645 ?
O3 Ca1 O2 Ca1 -60.8(18) 31_535 . . 9_645 ?
Al1 Ca1 O2 Ca1 50.60(8) 8_534 . . 9_645 ?
Ca2 Ca1 O2 Ca1 -173.97(10) . . . 17_546 ?
O1 Ca1 O2 Ca1 100.83(13) 2_556 . . 17_546 ?
O1 Ca1 O2 Ca1 -85.03(11) . . . 17_546 ?
O2 Ca1 O2 Ca1 -173.97(10) 2_556 . . 17_546 ?
O1 Ca1 O2 Ca1 -15.15(9) 17_546 . . 17_546 ?
O1 Ca1 O2 Ca1 31.91(17) 44_455 . . 17_546 ?
O3 Ca1 O2 Ca1 -179(3) 11_656 . . 17_546 ?
O3 Ca1 O2 Ca1 -170(3) 9_655 . . 17_546 ?
O3 Ca1 O2 Ca1 174.4(18) 6_655 . . 17_546 ?
O3 Ca1 O2 Ca1 -162.0(18) 31_535 . . 17_546 ?
Al1 Ca1 O2 Ca1 -50.60(8) 8_534 . . 17_546 ?
O1 Al2 O1 Al1 23.7(2) 7_536 . . 8_534 ?
O1 Al2 O1 Al1 -97.6(3) 3_745 . . 8_534 ?
O1 Al2 O1 Al1 141.0(3) 5_656 . . 8_534 ?
Ca1 Al2 O1 Al1 82.4(3) 13_546 . . 8_534 ?
Ca1 Al2 O1 Al1 -97.6(3) 9_645 . . 8_534 ?
Ca2 Al2 O1 Al1 44.6(3) 7_536 . . 8_534 ?
Ca2 Al2 O1 Al1 171.6(4) . . . 8_534 ?
Ca2 Al2 O1 Al1 178.46(19) 5_656 . . 8_534 ?
Ca2 Al2 O1 Al1 -53.9(3) 3_745 . . 8_534 ?
Ca1 Al2 O1 Al1 34.2(2) 7_536 . . 8_534 ?
Ca1 Al2 O1 Al1 160.1(4) . . . 8_534 ?
O1 Al2 O1 Ca1 -136.3(2) 7_536 . . . ?
O1 Al2 O1 Ca1 102.33(18) 3_745 . . . ?
O1 Al2 O1 Ca1 -19.02(14) 5_656 . . . ?
Ca1 Al2 O1 Ca1 -77.67(18) 13_546 . . . ?
Ca1 Al2 O1 Ca1 102.33(18) 9_645 . . . ?
Ca2 Al2 O1 Ca1 -115.4(2) 7_536 . . . ?
Ca2 Al2 O1 Ca1 11.50(16) . . . . ?
Ca2 Al2 O1 Ca1 18.4(3) 5_656 . . . ?
Ca2 Al2 O1 Ca1 146.00(19) 3_745 . . . ?
Ca1 Al2 O1 Ca1 -125.86(15) 7_536 . . . ?
O1 Al2 O1 Ca2 -147.8(2) 7_536 . . . ?
O1 Al2 O1 Ca2 90.8(2) 3_745 . . . ?
O1 Al2 O1 Ca2 -30.53(19) 5_656 . . . ?
Ca1 Al2 O1 Ca2 -89.2(2) 13_546 . . . ?
Ca1 Al2 O1 Ca2 90.8(2) 9_645 . . . ?
Ca2 Al2 O1 Ca2 -126.92(12) 7_536 . . . ?
Ca2 Al2 O1 Ca2 6.9(2) 5_656 . . . ?
Ca2 Al2 O1 Ca2 134.50(9) 3_745 . . . ?
Ca1 Al2 O1 Ca2 -137.4(2) 7_536 . . . ?
Ca1 Al2 O1 Ca2 -11.50(16) . . . . ?
O1 Al2 O1 Ca1 121.35(5) 7_536 . . 9_645 ?
O1 Al2 O1 Ca1 0.0 3_745 . . 9_645 ?
O1 Al2 O1 Ca1 -121.35(5) 5_656 . . 9_645 ?
Ca1 Al2 O1 Ca1 180.0 13_546 . . 9_645 ?
Ca2 Al2 O1 Ca1 142.3(2) 7_536 . . 9_645 ?
Ca2 Al2 O1 Ca1 -90.8(2) . . . 9_645 ?
Ca2 Al2 O1 Ca1 -83.9(2) 5_656 . . 9_645 ?
Ca2 Al2 O1 Ca1 43.67(18) 3_745 . . 9_645 ?
Ca1 Al2 O1 Ca1 131.81(8) 7_536 . . 9_645 ?
Ca1 Al2 O1 Ca1 -102.33(18) . . . 9_645 ?
Ca2 Ca1 O1 Al2 -38.51(15) . . . . ?
O1 Ca1 O1 Al2 -38.51(15) 2_556 . . . ?
O2 Ca1 O1 Al2 -115.99(17) . . . . ?
O2 Ca1 O1 Al2 38.14(18) 2_556 . . . ?
O1 Ca1 O1 Al2 164.04(19) 17_546 . . . ?
O1 Ca1 O1 Al2 117.90(16) 44_455 . . . ?
O3 Ca1 O1 Al2 -52.1(19) 11_656 . . . ?
O3 Ca1 O1 Al2 -24.8(18) 9_655 . . . ?
O3 Ca1 O1 Al2 -36(3) 6_655 . . . ?
O3 Ca1 O1 Al2 -41(3) 31_535 . . . ?
Al1 Ca1 O1 Al2 166.4(3) 8_534 . . . ?
Ca2 Ca1 O1 Al1 155.06(11) . . . 8_534 ?
O1 Ca1 O1 Al1 155.06(11) 2_556 . . 8_534 ?
O2 Ca1 O1 Al1 77.58(12) . . . 8_534 ?
O2 Ca1 O1 Al1 -128.29(11) 2_556 . . 8_534 ?
O1 Ca1 O1 Al1 -2.39(11) 17_546 . . 8_534 ?
O1 Ca1 O1 Al1 -48.53(14) 44_455 . . 8_534 ?
O3 Ca1 O1 Al1 141.5(18) 11_656 . . 8_534 ?
O3 Ca1 O1 Al1 168.7(19) 9_655 . . 8_534 ?
O3 Ca1 O1 Al1 157(3) 6_655 . . 8_534 ?
O3 Ca1 O1 Al1 153(3) 31_535 . . 8_534 ?
O1 Ca1 O1 Ca2 0.0 2_556 . . . ?
O2 Ca1 O1 Ca2 -77.48(6) . . . . ?
O2 Ca1 O1 Ca2 76.65(6) 2_556 . . . ?
O1 Ca1 O1 Ca2 -157.45(7) 17_546 . . . ?
O1 Ca1 O1 Ca2 156.40(7) 44_455 . . . ?
O3 Ca1 O1 Ca2 -13.6(19) 11_656 . . . ?
O3 Ca1 O1 Ca2 13.7(18) 9_655 . . . ?
O3 Ca1 O1 Ca2 2(3) 6_655 . . . ?
O3 Ca1 O1 Ca2 -2(3) 31_535 . . . ?
Al1 Ca1 O1 Ca2 -155.06(11) 8_534 . . . ?
Ca2 Ca1 O1 Ca1 62.16(7) . . . 9_645 ?
O1 Ca1 O1 Ca1 62.16(7) 2_556 . . 9_645 ?
O2 Ca1 O1 Ca1 -15.32(8) . . . 9_645 ?
O2 Ca1 O1 Ca1 138.80(8) 2_556 . . 9_645 ?
O1 Ca1 O1 Ca1 -95.29(9) 17_546 . . 9_645 ?
O1 Ca1 O1 Ca1 -141.44(9) 44_455 . . 9_645 ?
O3 Ca1 O1 Ca1 48.6(19) 11_656 . . 9_645 ?
O3 Ca1 O1 Ca1 75.8(18) 9_655 . . 9_645 ?
O3 Ca1 O1 Ca1 64(3) 6_655 . . 9_645 ?
O3 Ca1 O1 Ca1 60(3) 31_535 . . 9_645 ?
Al1 Ca1 O1 Ca1 -92.91(12) 8_534 . . 9_645 ?
O1 Ca1 Ca2 O3 80(12) 2_556 . . 11_656 ?
O1 Ca1 Ca2 O3 -100(12) . . . 11_656 ?
O2 Ca1 Ca2 O3 -19(12) . . . 11_656 ?
O2 Ca1 Ca2 O3 161(12) 2_556 . . 11_656 ?
O1 Ca1 Ca2 O3 -59(12) 17_546 . . 11_656 ?
O1 Ca1 Ca2 O3 121(12) 44_455 . . 11_656 ?
O3 Ca1 Ca2 O3 180.00(5) 9_655 . . 11_656 ?
O3 Ca1 Ca2 O3 90.00(4) 6_655 . . 11_656 ?
O3 Ca1 Ca2 O3 -90.00(4) 31_535 . . 11_656 ?
Al1 Ca1 Ca2 O3 -85(12) 8_534 . . 11_656 ?
O1 Ca1 Ca2 O3 -100(12) 2_556 . . 9_655 ?
O1 Ca1 Ca2 O3 80(12) . . . 9_655 ?
O2 Ca1 Ca2 O3 161(12) . . . 9_655 ?
O2 Ca1 Ca2 O3 -19(12) 2_556 . . 9_655 ?
O1 Ca1 Ca2 O3 121(12) 17_546 . . 9_655 ?
O1 Ca1 Ca2 O3 -59(12) 44_455 . . 9_655 ?
O3 Ca1 Ca2 O3 180.00(4) 11_656 . . 9_655 ?
O3 Ca1 Ca2 O3 -90.00(4) 6_655 . . 9_655 ?
O3 Ca1 Ca2 O3 90.00(4) 31_535 . . 9_655 ?
Al1 Ca1 Ca2 O3 95(12) 8_534 . . 9_655 ?
O1 Ca1 Ca2 O3 -10(12) 2_556 . . 6_655 ?
O1 Ca1 Ca2 O3 170(12) . . . 6_655 ?
O2 Ca1 Ca2 O3 -109(12) . . . 6_655 ?
O2 Ca1 Ca2 O3 71(12) 2_556 . . 6_655 ?
O1 Ca1 Ca2 O3 -149(12) 17_546 . . 6_655 ?
O1 Ca1 Ca2 O3 31(12) 44_455 . . 6_655 ?
O3 Ca1 Ca2 O3 -90.000(10) 11_656 . . 6_655 ?
O3 Ca1 Ca2 O3 90.000(10) 9_655 . . 6_655 ?
O3 Ca1 Ca2 O3 180.0 31_535 . . 6_655 ?
Al1 Ca1 Ca2 O3 -175(12) 8_534 . . 6_655 ?
O1 Ca1 Ca2 O3 170(12) 2_556 . . 31_535 ?
O1 Ca1 Ca2 O3 -10(12) . . . 31_535 ?
O2 Ca1 Ca2 O3 71(12) . . . 31_535 ?
O2 Ca1 Ca2 O3 -109(12) 2_556 . . 31_535 ?
O1 Ca1 Ca2 O3 31(12) 17_546 . . 31_535 ?
O1 Ca1 Ca2 O3 -149(12) 44_455 . . 31_535 ?
O3 Ca1 Ca2 O3 90.000(11) 11_656 . . 31_535 ?
O3 Ca1 Ca2 O3 -90.000(10) 9_655 . . 31_535 ?
O3 Ca1 Ca2 O3 180.0 6_655 . . 31_535 ?
Al1 Ca1 Ca2 O3 5(12) 8_534 . . 31_535 ?
O1 Ca1 Ca2 O2 98.40(10) 2_556 . . . ?
O1 Ca1 Ca2 O2 -81.60(10) . . . . ?
O2 Ca1 Ca2 O2 180.0 2_556 . . . ?
O1 Ca1 Ca2 O2 -40.51(14) 17_546 . . . ?
O1 Ca1 Ca2 O2 139.49(14) 44_455 . . . ?
O3 Ca1 Ca2 O2 19(12) 11_656 . . . ?
O3 Ca1 Ca2 O2 -161(12) 9_655 . . . ?
O3 Ca1 Ca2 O2 109(12) 6_655 . . . ?
O3 Ca1 Ca2 O2 -71(12) 31_535 . . . ?
Al1 Ca1 Ca2 O2 -66.11(8) 8_534 . . . ?
O1 Ca1 Ca2 O2 -81.60(10) 2_556 . . 2_556 ?
O1 Ca1 Ca2 O2 98.40(10) . . . 2_556 ?
O2 Ca1 Ca2 O2 180.0 . . . 2_556 ?
O1 Ca1 Ca2 O2 139.49(14) 17_546 . . 2_556 ?
O1 Ca1 Ca2 O2 -40.51(14) 44_455 . . 2_556 ?
O3 Ca1 Ca2 O2 -161(12) 11_656 . . 2_556 ?
O3 Ca1 Ca2 O2 19(12) 9_655 . . 2_556 ?
O3 Ca1 Ca2 O2 -71(12) 6_655 . . 2_556 ?
O3 Ca1 Ca2 O2 109(12) 31_535 . . 2_556 ?
Al1 Ca1 Ca2 O2 113.89(8) 8_534 . . 2_556 ?
O1 Ca1 Ca2 O1 180.0 2_556 . . . ?
O2 Ca1 Ca2 O1 81.60(10) . . . . ?
O2 Ca1 Ca2 O1 -98.40(10) 2_556 . . . ?
O1 Ca1 Ca2 O1 41.09(13) 17_546 . . . ?
O1 Ca1 Ca2 O1 -138.91(13) 44_455 . . . ?
O3 Ca1 Ca2 O1 100(12) 11_656 . . . ?
O3 Ca1 Ca2 O1 -80(12) 9_655 . . . ?
O3 Ca1 Ca2 O1 -170(12) 6_655 . . . ?
O3 Ca1 Ca2 O1 10(12) 31_535 . . . ?
Al1 Ca1 Ca2 O1 15.50(7) 8_534 . . . ?
O1 Ca1 Ca2 O1 180.0 . . . 2_556 ?
O2 Ca1 Ca2 O1 -98.40(10) . . . 2_556 ?
O2 Ca1 Ca2 O1 81.60(10) 2_556 . . 2_556 ?
O1 Ca1 Ca2 O1 -138.91(13) 17_546 . . 2_556 ?
O1 Ca1 Ca2 O1 41.09(13) 44_455 . . 2_556 ?
O3 Ca1 Ca2 O1 -80(12) 11_656 . . 2_556 ?
O3 Ca1 Ca2 O1 100(12) 9_655 . . 2_556 ?
O3 Ca1 Ca2 O1 10(12) 6_655 . . 2_556 ?
O3 Ca1 Ca2 O1 -170(12) 31_535 . . 2_556 ?
Al1 Ca1 Ca2 O1 -164.50(7) 8_534 . . 2_556 ?
O1 Ca1 Ca2 Al1 75.15(7) 2_556 . . . ?
O1 Ca1 Ca2 Al1 -104.85(7) . . . . ?
O2 Ca1 Ca2 Al1 -23.24(8) . . . . ?
O2 Ca1 Ca2 Al1 156.76(8) 2_556 . . . ?
O1 Ca1 Ca2 Al1 -63.75(11) 17_546 . . . ?
O1 Ca1 Ca2 Al1 116.25(11) 44_455 . . . ?
O3 Ca1 Ca2 Al1 -4(12) 11_656 . . . ?
O3 Ca1 Ca2 Al1 176(12) 9_655 . . . ?
O3 Ca1 Ca2 Al1 86(12) 6_655 . . . ?
O3 Ca1 Ca2 Al1 -94(12) 31_535 . . . ?
Al1 Ca1 Ca2 Al1 -89.350(6) 8_534 . . . ?
O1 Ca1 Ca2 Al1 -104.85(7) 2_556 . . 2_556 ?
O1 Ca1 Ca2 Al1 75.15(7) . . . 2_556 ?
O2 Ca1 Ca2 Al1 156.76(8) . . . 2_556 ?
O2 Ca1 Ca2 Al1 -23.24(8) 2_556 . . 2_556 ?
O1 Ca1 Ca2 Al1 116.25(11) 17_546 . . 2_556 ?
O1 Ca1 Ca2 Al1 -63.75(11) 44_455 . . 2_556 ?
O3 Ca1 Ca2 Al1 176(12) 11_656 . . 2_556 ?
O3 Ca1 Ca2 Al1 -4(12) 9_655 . . 2_556 ?
O3 Ca1 Ca2 Al1 -94(12) 6_655 . . 2_556 ?
O3 Ca1 Ca2 Al1 86(12) 31_535 . . 2_556 ?
Al1 Ca1 Ca2 Al1 90.650(6) 8_534 . . 2_556 ?
O1 Ca1 Ca2 Al2 15.73(6) 2_556 . . 2_556 ?
O1 Ca1 Ca2 Al2 -164.27(6) . . . 2_556 ?
O2 Ca1 Ca2 Al2 -82.67(8) . . . 2_556 ?
O2 Ca1 Ca2 Al2 97.33(8) 2_556 . . 2_556 ?
O1 Ca1 Ca2 Al2 -123.18(11) 17_546 . . 2_556 ?
O1 Ca1 Ca2 Al2 56.82(11) 44_455 . . 2_556 ?
O3 Ca1 Ca2 Al2 -64(12) 11_656 . . 2_556 ?
O3 Ca1 Ca2 Al2 116(12) 9_655 . . 2_556 ?
O3 Ca1 Ca2 Al2 26(12) 6_655 . . 2_556 ?
O3 Ca1 Ca2 Al2 -154(12) 31_535 . . 2_556 ?
Al1 Ca1 Ca2 Al2 -148.78(2) 8_534 . . 2_556 ?
Al1 O2 Ca2 Ca1 -129.48(8) . . . . ?
Ca2 O2 Ca2 Ca1 112.7(2) 9_645 . . . ?
Ca2 O2 Ca2 Ca1 -11.7(3) 17_546 . . . ?
Ca1 O2 Ca2 Ca1 109.20(10) 9_645 . . . ?
Ca1 O2 Ca2 Ca1 6.68(11) 17_546 . . . ?
Al1 O2 Ca2 O3 44(4) . . . 11_656 ?
Ca2 O2 Ca2 O3 -73(4) 9_645 . . 11_656 ?
Ca2 O2 Ca2 O3 162(4) 17_546 . . 11_656 ?
Ca1 O2 Ca2 O3 -77(4) 9_645 . . 11_656 ?
Ca1 O2 Ca2 O3 -179(4) 17_546 . . 11_656 ?
Ca1 O2 Ca2 O3 174(4) . . . 11_656 ?
Al1 O2 Ca2 O3 57(4) . . . 9_655 ?
Ca2 O2 Ca2 O3 -61(4) 9_645 . . 9_655 ?
Ca2 O2 Ca2 O3 175(4) 17_546 . . 9_655 ?
Ca1 O2 Ca2 O3 -64(4) 9_645 . . 9_655 ?
Ca1 O2 Ca2 O3 -167(4) 17_546 . . 9_655 ?
Ca1 O2 Ca2 O3 -173(4) . . . 9_655 ?
Al1 O2 Ca2 O3 35(2) . . . 6_655 ?
Ca2 O2 Ca2 O3 -83(2) 9_645 . . 6_655 ?
Ca2 O2 Ca2 O3 153(2) 17_546 . . 6_655 ?
Ca1 O2 Ca2 O3 -86(2) 9_645 . . 6_655 ?
Ca1 O2 Ca2 O3 171(2) 17_546 . . 6_655 ?
Ca1 O2 Ca2 O3 165(2) . . . 6_655 ?
Al1 O2 Ca2 O3 66(2) . . . 31_535 ?
Ca2 O2 Ca2 O3 -52(2) 9_645 . . 31_535 ?
Ca2 O2 Ca2 O3 -177(2) 17_546 . . 31_535 ?
Ca1 O2 Ca2 O3 -56(2) 9_645 . . 31_535 ?
Ca1 O2 Ca2 O3 -158(2) 17_546 . . 31_535 ?
Ca1 O2 Ca2 O3 -165(2) . . . 31_535 ?
Al1 O2 Ca2 O2 -129.48(8) . . . 2_556 ?
Ca2 O2 Ca2 O2 112.7(2) 9_645 . . 2_556 ?
Ca2 O2 Ca2 O2 -11.7(3) 17_546 . . 2_556 ?
Ca1 O2 Ca2 O2 109.20(10) 9_645 . . 2_556 ?
Ca1 O2 Ca2 O2 6.68(11) 17_546 . . 2_556 ?
Ca1 O2 Ca2 O2 0.000(3) . . . 2_556 ?
Al1 O2 Ca2 O1 154.66(18) . . . . ?
Ca2 O2 Ca2 O1 36.9(4) 9_645 . . . ?
Ca2 O2 Ca2 O1 -87.57(17) 17_546 . . . ?
Ca1 O2 Ca2 O1 33.3(3) 9_645 . . . ?
Ca1 O2 Ca2 O1 -69.2(3) 17_546 . . . ?
Ca1 O2 Ca2 O1 -75.9(3) . . . . ?
Al1 O2 Ca2 O1 -55.0(4) . . . 2_556 ?
Ca2 O2 Ca2 O1 -172.7(2) 9_645 . . 2_556 ?
Ca2 O2 Ca2 O1 62.8(7) 17_546 . . 2_556 ?
Ca1 O2 Ca2 O1 -176.3(3) 9_645 . . 2_556 ?
Ca1 O2 Ca2 O1 81.2(3) 17_546 . . 2_556 ?
Ca1 O2 Ca2 O1 74.5(3) . . . 2_556 ?
Ca2 O2 Ca2 Al1 -117.8(3) 9_645 . . . ?
Ca2 O2 Ca2 Al1 117.8(3) 17_546 . . . ?
Ca1 O2 Ca2 Al1 -121.33(13) 9_645 . . . ?
Ca1 O2 Ca2 Al1 136.16(14) 17_546 . . . ?
Ca1 O2 Ca2 Al1 129.48(8) . . . . ?
Al1 O2 Ca2 Al1 117.5(10) . . . 2_556 ?
Ca2 O2 Ca2 Al1 -0.2(13) 9_645 . . 2_556 ?
Ca2 O2 Ca2 Al1 -124.7(8) 17_546 . . 2_556 ?
Ca1 O2 Ca2 Al1 -3.8(11) 9_645 . . 2_556 ?
Ca1 O2 Ca2 Al1 -106.3(11) 17_546 . . 2_556 ?
Ca1 O2 Ca2 Al1 -113.0(11) . . . 2_556 ?
Al1 O2 Ca2 Al2 -29.1(2) . . . 2_556 ?
Ca2 O2 Ca2 Al2 -146.90(14) 9_645 . . 2_556 ?
Ca2 O2 Ca2 Al2 88.7(5) 17_546 . . 2_556 ?
Ca1 O2 Ca2 Al2 -150.45(19) 9_645 . . 2_556 ?
Ca1 O2 Ca2 Al2 107.0(2) 17_546 . . 2_556 ?
Ca1 O2 Ca2 Al2 100.36(18) . . . 2_556 ?
Al2 O1 Ca2 Ca1 146.52(15) . . . . ?
Al1 O1 Ca2 Ca1 -27.19(14) 8_534 . . . ?
Ca1 O1 Ca2 Ca1 -118.81(7) 9_645 . . . ?
Al2 O1 Ca2 O3 -53(3) . . . 11_656 ?
Al1 O1 Ca2 O3 133(3) 8_534 . . 11_656 ?
Ca1 O1 Ca2 O3 160(3) . . . 11_656 ?
Ca1 O1 Ca2 O3 42(3) 9_645 . . 11_656 ?
Al2 O1 Ca2 O3 -15(3) . . . 9_655 ?
Al1 O1 Ca2 O3 172(3) 8_534 . . 9_655 ?
Ca1 O1 Ca2 O3 -161(3) . . . 9_655 ?
Ca1 O1 Ca2 O3 80(3) 9_645 . . 9_655 ?
Al2 O1 Ca2 O3 -30(4) . . . 6_655 ?
Al1 O1 Ca2 O3 156(4) 8_534 . . 6_655 ?
Ca1 O1 Ca2 O3 -177(4) . . . 6_655 ?
Ca1 O1 Ca2 O3 64(4) 9_645 . . 6_655 ?
Al2 O1 Ca2 O3 -36(3) . . . 31_535 ?
Al1 O1 Ca2 O3 150(3) 8_534 . . 31_535 ?
Ca1 O1 Ca2 O3 177(3) . . . 31_535 ?
Ca1 O1 Ca2 O3 58(3) 9_645 . . 31_535 ?
Al2 O1 Ca2 O2 -126.1(2) . . . . ?
Al1 O1 Ca2 O2 60.1(3) 8_534 . . . ?
Ca1 O1 Ca2 O2 87.3(3) . . . . ?
Ca1 O1 Ca2 O2 -31.5(2) 9_645 . . . ?
Al2 O1 Ca2 O2 63.5(4) . . . 2_556 ?
Al1 O1 Ca2 O2 -110.3(3) 8_534 . . 2_556 ?
Ca1 O1 Ca2 O2 -83.1(3) . . . 2_556 ?
Ca1 O1 Ca2 O2 158.1(3) 9_645 . . 2_556 ?
Al2 O1 Ca2 O1 146.52(15) . . . 2_556 ?
Al1 O1 Ca2 O1 -27.19(14) 8_534 . . 2_556 ?
Ca1 O1 Ca2 O1 0.0 . . . 2_556 ?
Ca1 O1 Ca2 O1 -118.81(7) 9_645 . . 2_556 ?
Al2 O1 Ca2 Al1 -113.3(3) . . . . ?
Al1 O1 Ca2 Al1 73.0(4) 8_534 . . . ?
Ca1 O1 Ca2 Al1 100.2(3) . . . . ?
Ca1 O1 Ca2 Al1 -18.6(3) 9_645 . . . ?
Al2 O1 Ca2 Al1 39.1(2) . . . 2_556 ?
Al1 O1 Ca2 Al1 -134.66(17) 8_534 . . 2_556 ?
Ca1 O1 Ca2 Al1 -107.47(15) . . . 2_556 ?
Ca1 O1 Ca2 Al1 133.72(17) 9_645 . . 2_556 ?
Al2 O1 Ca2 Al2 -139.8(16) . . . 2_556 ?
Al1 O1 Ca2 Al2 46.5(18) 8_534 . . 2_556 ?
Ca1 O1 Ca2 Al2 73.7(17) . . . 2_556 ?
Ca1 O1 Ca2 Al2 -45.1(17) 9_645 . . 2_556 ?
O2 Al1 Ca2 Ca1 52.39(18) . . . . ?
O1 Al1 Ca2 Ca1 154.07(12) 45_435 . . . ?
O1 Al1 Ca2 Ca1 -18.99(18) 14 . . . ?
O1 Al1 Ca2 Ca1 -109.86(10) 32_534 . . . ?
Ca1 Al1 Ca2 Ca1 151.1(4) 45_435 . . . ?
Ca1 Al1 Ca2 Ca1 -151.56(2) 31_536 . . . ?
Ca1 Al1 Ca2 Ca1 -76.99(11) 14 . . . ?
Ca2 Al1 Ca2 Ca1 90.47(12) 9_645 . . . ?
Ca2 Al1 Ca2 Ca1 14.3(2) 17_546 . . . ?
Ca2 Al1 Ca2 Ca1 164.1(3) 45_435 . . . ?
Ca2 Al1 Ca2 Ca1 -140.79(14) 31_536 . . . ?
O2 Al1 Ca2 O3 -126(5) . . . 11_656 ?
O1 Al1 Ca2 O3 -24(5) 45_435 . . 11_656 ?
O1 Al1 Ca2 O3 163(5) 14 . . 11_656 ?
O1 Al1 Ca2 O3 72(5) 32_534 . . 11_656 ?
Ca1 Al1 Ca2 O3 -27(5) 45_435 . . 11_656 ?
Ca1 Al1 Ca2 O3 30(5) 31_536 . . 11_656 ?
Ca1 Al1 Ca2 O3 105(5) 14 . . 11_656 ?
Ca2 Al1 Ca2 O3 -88(5) 9_645 . . 11_656 ?
Ca2 Al1 Ca2 O3 -164(5) 17_546 . . 11_656 ?
Ca2 Al1 Ca2 O3 -14(5) 45_435 . . 11_656 ?
Ca2 Al1 Ca2 O3 41(5) 31_536 . . 11_656 ?
O2 Al1 Ca2 O3 -129(4) . . . 9_655 ?
O1 Al1 Ca2 O3 -27(4) 45_435 . . 9_655 ?
O1 Al1 Ca2 O3 160(4) 14 . . 9_655 ?
O1 Al1 Ca2 O3 69(4) 32_534 . . 9_655 ?
Ca1 Al1 Ca2 O3 -30(4) 45_435 . . 9_655 ?
Ca1 Al1 Ca2 O3 27(4) 31_536 . . 9_655 ?
Ca1 Al1 Ca2 O3 102(4) 14 . . 9_655 ?
Ca2 Al1 Ca2 O3 -91(4) 9_645 . . 9_655 ?
Ca2 Al1 Ca2 O3 -167(4) 17_546 . . 9_655 ?
Ca2 Al1 Ca2 O3 -17(4) 45_435 . . 9_655 ?
Ca2 Al1 Ca2 O3 38(4) 31_536 . . 9_655 ?
O2 Al1 Ca2 O3 -144(2) . . . 6_655 ?
O1 Al1 Ca2 O3 -42(2) 45_435 . . 6_655 ?
O1 Al1 Ca2 O3 145(2) 14 . . 6_655 ?
O1 Al1 Ca2 O3 54(2) 32_534 . . 6_655 ?
Ca1 Al1 Ca2 O3 -45(2) 45_435 . . 6_655 ?
Ca1 Al1 Ca2 O3 12(2) 31_536 . . 6_655 ?
Ca1 Al1 Ca2 O3 87(2) 14 . . 6_655 ?
Ca2 Al1 Ca2 O3 -106(2) 9_645 . . 6_655 ?
Ca2 Al1 Ca2 O3 178(2) 17_546 . . 6_655 ?
Ca2 Al1 Ca2 O3 -32(2) 45_435 . . 6_655 ?
Ca2 Al1 Ca2 O3 23(2) 31_536 . . 6_655 ?
O2 Al1 Ca2 O3 -111(2) . . . 31_535 ?
O1 Al1 Ca2 O3 -10(2) 45_435 . . 31_535 ?
O1 Al1 Ca2 O3 177(2) 14 . . 31_535 ?
O1 Al1 Ca2 O3 86(2) 32_534 . . 31_535 ?
Ca1 Al1 Ca2 O3 -13(2) 45_435 . . 31_535 ?
Ca1 Al1 Ca2 O3 45(2) 31_536 . . 31_535 ?
Ca1 Al1 Ca2 O3 119(2) 14 . . 31_535 ?
Ca2 Al1 Ca2 O3 -73(2) 9_645 . . 31_535 ?
Ca2 Al1 Ca2 O3 -149(2) 17_546 . . 31_535 ?
Ca2 Al1 Ca2 O3 0(2) 45_435 . . 31_535 ?
Ca2 Al1 Ca2 O3 55(2) 31_536 . . 31_535 ?
O1 Al1 Ca2 O2 101.7(2) 45_435 . . . ?
O1 Al1 Ca2 O2 -71.38(19) 14 . . . ?
O1 Al1 Ca2 O2 -162.2(2) 32_534 . . . ?
Ca1 Al1 Ca2 O2 98.7(6) 45_435 . . . ?
Ca1 Al1 Ca2 O2 156.05(17) 31_536 . . . ?
Ca1 Al1 Ca2 O2 -129.38(8) 14 . . . ?
Ca2 Al1 Ca2 O2 38.08(6) 9_645 . . . ?
Ca2 Al1 Ca2 O2 -38.08(6) 17_546 . . . ?
Ca2 Al1 Ca2 O2 111.8(4) 45_435 . . . ?
Ca2 Al1 Ca2 O2 166.8(3) 31_536 . . . ?
O2 Al1 Ca2 O2 161.5(13) . . . 2_556 ?
O1 Al1 Ca2 O2 -96.8(11) 45_435 . . 2_556 ?
O1 Al1 Ca2 O2 90.1(12) 14 . . 2_556 ?
O1 Al1 Ca2 O2 -0.7(11) 32_534 . . 2_556 ?
Ca1 Al1 Ca2 O2 -99.8(8) 45_435 . . 2_556 ?
Ca1 Al1 Ca2 O2 -42.4(11) 31_536 . . 2_556 ?
Ca1 Al1 Ca2 O2 32.1(12) 14 . . 2_556 ?
Ca2 Al1 Ca2 O2 -160.4(12) 9_645 . . 2_556 ?
Ca2 Al1 Ca2 O2 123.4(13) 17_546 . . 2_556 ?
Ca2 Al1 Ca2 O2 -86.7(9) 45_435 . . 2_556 ?
Ca2 Al1 Ca2 O2 -31.7(10) 31_536 . . 2_556 ?
O2 Al1 Ca2 O1 -26.29(19) . . . . ?
O1 Al1 Ca2 O1 75.4(4) 45_435 . . . ?
O1 Al1 Ca2 O1 -97.7(3) 14 . . . ?
O1 Al1 Ca2 O1 171.5(4) 32_534 . . . ?
Ca1 Al1 Ca2 O1 72.4(7) 45_435 . . . ?
Ca1 Al1 Ca2 O1 129.8(4) 31_536 . . . ?
Ca1 Al1 Ca2 O1 -155.7(3) 14 . . . ?
Ca2 Al1 Ca2 O1 11.8(2) 9_645 . . . ?
Ca2 Al1 Ca2 O1 -64.37(14) 17_546 . . . ?
Ca2 Al1 Ca2 O1 85.5(6) 45_435 . . . ?
Ca2 Al1 Ca2 O1 140.5(5) 31_536 . . . ?
O2 Al1 Ca2 O1 124.3(4) . . . 2_556 ?
O1 Al1 Ca2 O1 -134.1(3) 45_435 . . 2_556 ?
O1 Al1 Ca2 O1 52.9(4) 14 . . 2_556 ?
O1 Al1 Ca2 O1 -38.0(2) 32_534 . . 2_556 ?
Ca1 Al1 Ca2 O1 -137.0(2) 45_435 . . 2_556 ?
Ca1 Al1 Ca2 O1 -79.7(3) 31_536 . . 2_556 ?
Ca1 Al1 Ca2 O1 -5.1(4) 14 . . 2_556 ?
Ca2 Al1 Ca2 O1 162.3(4) 9_645 . . 2_556 ?
Ca2 Al1 Ca2 O1 86.2(5) 17_546 . . 2_556 ?
Ca2 Al1 Ca2 O1 -123.98(11) 45_435 . . 2_556 ?
Ca2 Al1 Ca2 O1 -68.92(13) 31_536 . . 2_556 ?
O2 Al1 Ca2 Al1 -127.61(18) . . . 2_556 ?
O1 Al1 Ca2 Al1 -25.93(12) 45_435 . . 2_556 ?
O1 Al1 Ca2 Al1 161.01(18) 14 . . 2_556 ?
O1 Al1 Ca2 Al1 70.14(10) 32_534 . . 2_556 ?
Ca1 Al1 Ca2 Al1 -28.9(4) 45_435 . . 2_556 ?
Ca1 Al1 Ca2 Al1 28.44(2) 31_536 . . 2_556 ?
Ca1 Al1 Ca2 Al1 103.01(12) 14 . . 2_556 ?
Ca2 Al1 Ca2 Al1 -89.53(13) 9_645 . . 2_556 ?
Ca2 Al1 Ca2 Al1 -165.7(2) 17_546 . . 2_556 ?
Ca2 Al1 Ca2 Al1 -15.9(3) 45_435 . . 2_556 ?
Ca2 Al1 Ca2 Al1 39.21(14) 31_536 . . 2_556 ?
O2 Al1 Ca2 Al2 145.3(3) . . . 2_556 ?
O1 Al1 Ca2 Al2 -113.01(14) 45_435 . . 2_556 ?
O1 Al1 Ca2 Al2 73.9(3) 14 . . 2_556 ?
O1 Al1 Ca2 Al2 -16.94(11) 32_534 . . 2_556 ?
Ca1 Al1 Ca2 Al2 -116.0(3) 45_435 . . 2_556 ?
Ca1 Al1 Ca2 Al2 -58.65(12) 31_536 . . 2_556 ?
Ca1 Al1 Ca2 Al2 15.9(2) 14 . . 2_556 ?
Ca2 Al1 Ca2 Al2 -176.6(2) 9_645 . . 2_556 ?
Ca2 Al1 Ca2 Al2 107.2(3) 17_546 . . 2_556 ?
Ca2 Al1 Ca2 Al2 -102.94(16) 45_435 . . 2_556 ?
Ca2 Al1 Ca2 Al2 -47.87(3) 31_536 . . 2_556 ?
